data_4068144
loop_
_publ_author_name
'Addy, David A.'
'Phillips, Nicholas'
'Pierce, Glesni A.'
'Vidovic, Dragoslav'
'Kr\"amer, Tobias'
'Mallick, Dibyendu'
'Jemmis, Eluvathingal D.'
'Reid, Gill'
'Aldridge, Simon'

_publ_section_title
;
 (Dimethylamino)borylene and Related Complexes of Electron-Rich Metal
 Fragments: Generation of Nucleophile-Resistant Cations by Spontaneous
 Halide Ejection
;
_journal_issue 3
_journal_name_full Organometallics
_journal_page_first 1092
_journal_paper_doi 10.1021/om201144e
_journal_volume 31
_journal_year 2012
_chemical_formula_moiety 'C13 H27 B N P2 Ru, C24 H20 B'
_chemical_formula_sum 'C37 H47 B2 N P2 Ru'
_chemical_formula_weight 690.43
_chemical_melting_point ?
_space_group_IT_number 14
_symmetry_cell_setting monoclinic
_symmetry_space_group_name_Hall '-P 2ybc'
_symmetry_space_group_name_H-M 'P 1 21/c 1'
_atom_sites_solution_hydrogens geom
_atom_sites_solution_primary direct
_audit_creation_date 10-05-27
_audit_creation_method CRYSTALS_ver_14.03
_cell_angle_alpha 90
_cell_angle_beta 110.5471(6)
_cell_angle_gamma 90
_cell_formula_units_Z 4
_cell_length_a 16.5222(2)
_cell_length_b 11.84390(10)
_cell_length_c 19.3552(2)
_cell_measurement_reflns_used 8376
_cell_measurement_temperature 150
_cell_measurement_theta_max 27
_cell_measurement_theta_min 5
_cell_volume 3546.62(7)
_computing_cell_refinement 'DENZO/SCALEPACK (Otwinowski & Minor, 1997)'
_computing_data_collection 'COLLECT (Nonius, 2001).'
_computing_data_reduction 'DENZO/SCALEPACK (Otwinowski & Minor, 1997)'
_computing_molecular_graphics 'CAMERON (Watkin et al., 1996)'
_computing_publication_material 'CRYSTALS (Betteridge et al., 2003)'
_computing_structure_refinement 'CRYSTALS (Betteridge et al., 2003)'
_computing_structure_solution 'SIR92 (Altomare et al., 1994)'
_diffrn_ambient_temperature 150
_diffrn_measured_fraction_theta_full 0.989
_diffrn_measured_fraction_theta_max 0.989
_diffrn_measurement_device Area
_diffrn_measurement_device_type 'Nonius KappaCCD'
_diffrn_measurement_method \w
_diffrn_radiation_monochromator graphite
_diffrn_radiation_type 'Mo K\a'
_diffrn_radiation_wavelength 0.71073
_diffrn_reflns_av_R_equivalents 0.000
_diffrn_reflns_limit_h_max 21
_diffrn_reflns_limit_h_min -21
_diffrn_reflns_limit_k_max 15
_diffrn_reflns_limit_k_min -14
_diffrn_reflns_limit_l_max 25
_diffrn_reflns_limit_l_min -25
_diffrn_reflns_number 56552
_diffrn_reflns_theta_full 27.491
_diffrn_reflns_theta_max 27.491
_diffrn_reflns_theta_min 5.113
_diffrn_standards_number 0
_exptl_absorpt_coefficient_mu 0.558
_exptl_absorpt_correction_T_max 0.85
_exptl_absorpt_correction_T_min 0.69
_exptl_absorpt_correction_type multi-scan
_exptl_absorpt_process_details 'DENZO/SCALEPACK (Otwinowski & Minor, 1997)'
_exptl_crystal_colour pale_yellow
_exptl_crystal_density_diffrn 1.293
_exptl_crystal_density_method 'not measured'
_exptl_crystal_description block
_exptl_crystal_F_000 1440
_exptl_crystal_size_max 0.350
_exptl_crystal_size_mid 0.330
_exptl_crystal_size_min 0.290
_refine_diff_density_max 0.74
_refine_diff_density_min -0.71
_refine_ls_extinction_method None
_refine_ls_goodness_of_fit_ref 0.9288
_refine_ls_hydrogen_treatment none
_refine_ls_matrix_type full
_refine_ls_number_parameters 388
_refine_ls_number_reflns 8077
_refine_ls_number_restraints 0
_refine_ls_R_factor_all 0.0587
_refine_ls_R_factor_gt 0.0445
_refine_ls_shift/su_max 0.0016489
_refine_ls_shift/su_mean 9.5942297
_refine_ls_structure_factor_coef Fsqd
_refine_ls_weighting_details
;
 Method= Modified Sheldrick 
 w=1/[\s^2^(F^2^) + ( 0.09P)^2^ + 3.04P] 
 ,where P=(max(Fo^2^,0) + 2Fc^2^)/3 
;
_refine_ls_weighting_scheme calc
_refine_ls_wR_factor_all 0.1294
_refine_ls_wR_factor_gt 0.1211
_refine_ls_wR_factor_ref 0.1293
_reflns_limit_h_max 20
_reflns_limit_h_min -21
_reflns_limit_k_max 15
_reflns_limit_k_min 0
_reflns_limit_l_max 25
_reflns_limit_l_min 0
_reflns_number_gt 6450
_reflns_number_total 8079
_reflns_threshold_expression I>2.0\s(I)
_oxford_diffrn_Wilson_B_factor 2.92
_oxford_diffrn_Wilson_scale 19.96
_oxford_refine_ls_r_factor_ref 0.0587
_oxford_refine_ls_scale 0.23537(18)
_oxford_reflns_number_all 8079
_oxford_reflns_threshold_expression_ref I>-3.0\s(I)
_oxford_structure_analysis_title 049dvdv10
_cod_data_source_file om201144e_si_006.cif
_cod_data_source_block 049dvdv10
_cod_depositor_comments
;
The following automatic conversions were performed:

'_chemical_melting_point' value 'not measured' was changed to '?' -
the value is undefined or not given.

Automatic conversion script
Id: cif_fix_values 1715 2011-07-08 13:25:40Z adriana 
;
_cod_original_sg_symbol_H-M 'P 21/c '
_cod_original_formula_sum 'C37 H47 B2 N1 P2 Ru1'
_cod_database_code 4068144

loop_
_symmetry_equiv_pos_as_xyz
x,y,z
-x,-y,-z
x,-y+1/2,z+1/2
-x,y+1/2,-z+1/2

loop_
_atom_site_label
_atom_site_type_symbol
_atom_site_fract_x
_atom_site_fract_y
_atom_site_fract_z
_atom_site_U_iso_or_equiv
_atom_site_occupancy
_atom_site_adp_type
_atom_site_refinement_flags_posn
Ru1 Ru 0.167995(13) 0.240551(18) 0.529966(12) 0.0358 1.0000 Uani .
P2 P 0.23654(5) 0.32862(6) 0.46285(4) 0.0421 1.0000 Uani .
C3 C 0.3441(2) 0.3875(3) 0.5075(2) 0.0618 1.0000 Uani .
C4 C 0.1782(2) 0.4478(3) 0.40913(18) 0.0536 1.0000 Uani .
C5 C 0.2483(2) 0.2329(3) 0.3927(2) 0.0536 1.0000 Uani .
C6 C 0.1650(2) 0.1660(3) 0.35919(17) 0.0529 1.0000 Uani .
P7 P 0.12592(5) 0.11948(6) 0.43269(4) 0.0393 1.0000 Uani .
C8 C 0.1594(2) -0.0276(2) 0.44626(18) 0.0511 1.0000 Uani .
C9 C 0.0099(2) 0.1077(3) 0.38425(19) 0.0578 1.0000 Uani .
C10 C 0.1286(3) 0.3962(3) 0.5773(2) 0.0607 1.0000 Uani .
C11 C 0.1650(2) 0.3185(3) 0.63517(18) 0.0552 1.0000 Uani .
C12 C 0.1113(2) 0.2211(3) 0.6200(2) 0.0569 1.0000 Uani .
C13 C 0.0432(2) 0.2405(3) 0.5537(2) 0.0634 1.0000 Uani .
C14 C 0.0517(2) 0.3484(4) 0.5270(2) 0.0634 1.0000 Uani .
B15 B 0.2708(2) 0.1557(3) 0.57485(17) 0.0380 1.0000 Uani .
N16 N 0.34543(15) 0.0995(2) 0.61135(13) 0.0417 1.0000 Uani .
C17 C 0.35254(19) -0.0238(2) 0.61657(17) 0.0446 1.0000 Uani .
C18 C 0.4260(2) 0.1584(3) 0.6525(2) 0.0557 1.0000 Uani .
C19 C 0.57427(19) -0.0754(3) 0.61070(19) 0.0534 1.0000 Uani .
C20 C 0.6012(2) 0.0146(3) 0.57917(18) 0.0525 1.0000 Uani .
C21 C 0.64756(19) 0.1031(3) 0.62254(16) 0.0476 1.0000 Uani .
C22 C 0.66769(17) 0.1059(2) 0.69931(15) 0.0393 1.0000 Uani .
C23 C 0.64076(19) 0.0119(2) 0.72903(18) 0.0445 1.0000 Uani .
C24 C 0.5949(2) -0.0774(3) 0.68570(19) 0.0514 1.0000 Uani .
C25 C 0.7167(2) 0.1987(3) 0.97803(17) 0.0499 1.0000 Uani .
C26 C 0.6419(2) 0.1965(3) 0.91648(19) 0.0507 1.0000 Uani .
C27 C 0.6467(2) 0.2001(3) 0.84638(17) 0.0449 1.0000 Uani .
C28 C 0.72595(18) 0.2052(2) 0.83376(16) 0.0390 1.0000 Uani .
C29 C 0.79965(19) 0.2086(2) 0.89776(16) 0.0414 1.0000 Uani .
C30 C 0.7955(2) 0.2057(3) 0.96835(16) 0.0452 1.0000 Uani .
C31 C 0.82260(18) 0.1919(2) 0.74520(15) 0.0381 1.0000 Uani .
C32 C 0.87013(18) 0.0949(2) 0.77690(15) 0.0420 1.0000 Uani .
C33 C 0.95054(19) 0.0713(3) 0.77377(16) 0.0452 1.0000 Uani .
C34 C 0.98754(19) 0.1438(3) 0.73731(16) 0.0448 1.0000 Uani .
C35 C 0.9425(2) 0.2385(2) 0.70346(17) 0.0430 1.0000 Uani .
C36 C 0.8621(2) 0.2615(2) 0.70747(16) 0.0390 1.0000 Uani .
C37 C 0.7349(2) 0.4335(3) 0.75045(16) 0.0449 1.0000 Uani .
C38 C 0.68769(19) 0.3368(3) 0.71877(16) 0.0427 1.0000 Uani .
C39 C 0.6064(2) 0.3573(3) 0.6659(2) 0.0565 1.0000 Uani .
C40 C 0.5736(2) 0.4665(3) 0.6471(2) 0.0662 1.0000 Uani .
C41 C 0.6219(2) 0.5586(3) 0.6797(2) 0.0576 1.0000 Uani .
C42 C 0.7037(2) 0.5426(3) 0.73160(18) 0.0504 1.0000 Uani .
B22 B 0.7258(2) 0.2111(3) 0.74885(18) 0.0391 1.0000 Uani .
H31 H 0.3857 0.3260 0.5215 0.0903 1.0000 Uiso R
H32 H 0.3435 0.4308 0.5489 0.0905 1.0000 Uiso R
H33 H 0.3552 0.4365 0.4735 0.0910 1.0000 Uiso R
H42 H 0.1221 0.4196 0.3761 0.0823 1.0000 Uiso R
H43 H 0.1703 0.5020 0.4444 0.0819 1.0000 Uiso R
H41 H 0.2096 0.4818 0.3806 0.0820 1.0000 Uiso R
H51 H 0.2923 0.1778 0.4185 0.0635 1.0000 Uiso R
H52 H 0.2618 0.2747 0.3549 0.0630 1.0000 Uiso R
H61 H 0.1200 0.2121 0.3235 0.0627 1.0000 Uiso R
H62 H 0.1790 0.0989 0.3347 0.0628 1.0000 Uiso R
H81 H 0.1479 -0.0625 0.4862 0.0786 1.0000 Uiso R
H82 H 0.2188 -0.0318 0.4566 0.0771 1.0000 Uiso R
H83 H 0.1309 -0.0708 0.4010 0.0779 1.0000 Uiso R
H93 H -0.0115 0.0688 0.4155 0.0847 1.0000 Uiso R
H91 H -0.0125 0.1802 0.3718 0.0835 1.0000 Uiso R
H92 H -0.0017 0.0668 0.3401 0.0843 1.0000 Uiso R
H101 H 0.1517 0.4721 0.5764 0.0704 1.0000 Uiso R
H111 H 0.2165 0.3310 0.6790 0.0652 1.0000 Uiso R
H121 H 0.1228 0.1512 0.6512 0.0685 1.0000 Uiso R
H131 H -0.0089 0.1919 0.5325 0.0749 1.0000 Uiso R
H141 H 0.0182 0.3797 0.4770 0.0765 1.0000 Uiso R
H171 H 0.4061 -0.0499 0.6426 0.0695 1.0000 Uiso R
H172 H 0.3107 -0.0548 0.6335 0.0696 1.0000 Uiso R
H173 H 0.3387 -0.0535 0.5701 0.0688 1.0000 Uiso R
H181 H 0.4712 0.1049 0.6754 0.0880 1.0000 Uiso R
H183 H 0.4177 0.2094 0.6870 0.0873 1.0000 Uiso R
H182 H 0.4453 0.2027 0.6174 0.0877 1.0000 Uiso R
H191 H 0.5420 -0.1356 0.5808 0.0619 1.0000 Uiso R
H201 H 0.5870 0.0142 0.5274 0.0626 1.0000 Uiso R
H211 H 0.6683 0.1656 0.6007 0.0552 1.0000 Uiso R
H231 H 0.6551 0.0078 0.7823 0.0520 1.0000 Uiso R
H241 H 0.5770 -0.1407 0.7078 0.0580 1.0000 Uiso R
H251 H 0.7140 0.1915 1.0271 0.0597 1.0000 Uiso R
H261 H 0.5865 0.1971 0.9219 0.0581 1.0000 Uiso R
H271 H 0.5938 0.1986 0.8068 0.0527 1.0000 Uiso R
H291 H 0.8557 0.2114 0.8938 0.0493 1.0000 Uiso R
H301 H 0.8463 0.2103 1.0105 0.0541 1.0000 Uiso R
H321 H 0.8469 0.0452 0.8014 0.0477 1.0000 Uiso R
H331 H 0.9791 0.0054 0.7962 0.0533 1.0000 Uiso R
H341 H 1.0442 0.1266 0.7345 0.0554 1.0000 Uiso R
H351 H 0.9671 0.2863 0.6756 0.0510 1.0000 Uiso R
H361 H 0.8306 0.3255 0.6836 0.0451 1.0000 Uiso R
H371 H 0.7926 0.4240 0.7871 0.0542 1.0000 Uiso R
H391 H 0.5738 0.2932 0.6423 0.0663 1.0000 Uiso R
H401 H 0.5167 0.4747 0.6126 0.0732 1.0000 Uiso R
H411 H 0.6009 0.6311 0.6641 0.0695 1.0000 Uiso R
H421 H 0.7378 0.6061 0.7551 0.0595 1.0000 Uiso R

loop_
_atom_site_aniso_label
_atom_site_aniso_U_11
_atom_site_aniso_U_22
_atom_site_aniso_U_33
_atom_site_aniso_U_23
_atom_site_aniso_U_13
_atom_site_aniso_U_12
Ru1 0.03299(14) 0.03385(13) 0.04076(14) -0.00337(8) 0.01319(10) 0.00114(8)
P2 0.0421(4) 0.0352(4) 0.0485(4) 0.0027(3) 0.0152(3) -0.0004(3)
C3 0.0477(18) 0.067(2) 0.068(2) 0.0139(18) 0.0162(16) -0.0150(16)
C4 0.066(2) 0.0378(15) 0.0520(17) 0.0005(13) 0.0148(15) 0.0049(14)
C5 0.066(2) 0.0423(16) 0.065(2) 0.0047(14) 0.0390(18) 0.0042(14)
C6 0.074(2) 0.0422(16) 0.0458(16) -0.0048(13) 0.0251(15) 0.0055(15)
P7 0.0382(4) 0.0334(4) 0.0431(4) -0.0032(3) 0.0102(3) 0.0018(3)
C8 0.0550(18) 0.0357(15) 0.0533(17) -0.0018(13) 0.0075(14) 0.0032(13)
C9 0.0447(17) 0.061(2) 0.0584(19) -0.0142(16) 0.0058(14) 0.0028(15)
C10 0.079(2) 0.0444(18) 0.069(2) -0.0144(16) 0.0392(19) 0.0078(16)
C11 0.0569(19) 0.062(2) 0.0520(18) -0.0152(16) 0.0256(15) 0.0031(16)
C12 0.056(2) 0.064(2) 0.063(2) -0.0017(17) 0.0368(17) 0.0035(16)
C13 0.0404(17) 0.079(3) 0.080(3) -0.0190(19) 0.0316(18) 0.0002(16)
C14 0.0517(19) 0.074(3) 0.065(2) -0.0090(18) 0.0211(16) 0.0241(17)
B15 0.0419(16) 0.0356(15) 0.0393(15) -0.0040(12) 0.0178(13) -0.0050(12)
N16 0.0363(12) 0.0418(12) 0.0475(13) 0.0025(10) 0.0152(10) -0.0003(10)
C17 0.0430(15) 0.0395(15) 0.0511(16) 0.0043(13) 0.0166(13) 0.0053(12)
C18 0.0394(15) 0.0499(18) 0.070(2) 0.0069(16) 0.0088(14) -0.0036(13)
C19 0.0382(15) 0.0524(18) 0.068(2) -0.0176(16) 0.0166(14) -0.0014(13)
C20 0.0408(15) 0.070(2) 0.0451(16) -0.0083(15) 0.0129(13) 0.0024(15)
C21 0.0390(15) 0.0612(19) 0.0447(15) 0.0017(14) 0.0173(12) -0.0042(13)
C22 0.0316(13) 0.0423(15) 0.0443(14) 0.0018(12) 0.0137(11) 0.0012(11)
C23 0.0422(15) 0.0382(15) 0.0531(16) -0.0024(13) 0.0166(13) 0.0003(12)
C24 0.0458(16) 0.0412(16) 0.067(2) -0.0035(14) 0.0199(15) -0.0005(13)
C25 0.068(2) 0.0396(16) 0.0463(16) -0.0002(13) 0.0252(15) 0.0032(14)
C26 0.0543(18) 0.0447(17) 0.0626(19) 0.0002(14) 0.0323(16) 0.0024(14)
C27 0.0436(15) 0.0419(15) 0.0500(16) 0.0000(13) 0.0175(13) 0.0015(12)
C28 0.0430(14) 0.0286(12) 0.0466(15) 0.0025(11) 0.0170(12) -0.0014(11)
C29 0.0441(15) 0.0364(14) 0.0445(15) 0.0026(12) 0.0165(12) -0.0026(12)
C30 0.0553(17) 0.0361(14) 0.0408(15) -0.0002(12) 0.0125(13) 0.0008(13)
C31 0.0401(14) 0.0370(14) 0.0372(13) -0.0022(11) 0.0134(11) -0.0038(11)
C32 0.0437(15) 0.0396(14) 0.0440(14) 0.0018(12) 0.0169(12) -0.0026(12)
C33 0.0432(15) 0.0420(15) 0.0487(16) -0.0026(12) 0.0139(13) 0.0024(12)
C34 0.0409(15) 0.0493(16) 0.0453(15) -0.0130(13) 0.0165(12) -0.0062(12)
C35 0.0453(16) 0.0448(16) 0.0422(15) -0.0068(12) 0.0195(13) -0.0118(12)
C36 0.0431(15) 0.0363(14) 0.0376(14) -0.0034(11) 0.0143(12) -0.0057(11)
C37 0.0501(16) 0.0421(15) 0.0436(15) 0.0031(12) 0.0177(13) 0.0012(12)
C38 0.0423(15) 0.0417(15) 0.0482(15) 0.0068(12) 0.0210(12) 0.0006(12)
C39 0.0402(16) 0.0459(17) 0.076(2) 0.0138(16) 0.0110(15) -0.0040(13)
C40 0.0453(18) 0.054(2) 0.090(3) 0.0207(19) 0.0129(17) 0.0043(15)
C41 0.062(2) 0.0451(17) 0.069(2) 0.0172(16) 0.0282(17) 0.0117(15)
C42 0.064(2) 0.0402(15) 0.0528(17) 0.0029(13) 0.0270(15) -0.0002(14)
B22 0.0370(15) 0.0383(16) 0.0415(16) 0.0050(13) 0.0131(13) -0.0007(13)

loop_
_atom_type_symbol
_atom_type_scat_dispersion_real
_atom_type_scat_dispersion_imag
_atom_type_scat_Cromer_Mann_a1
_atom_type_scat_Cromer_Mann_b1
_atom_type_scat_Cromer_Mann_a2
_atom_type_scat_Cromer_Mann_b2
_atom_type_scat_Cromer_Mann_a3
_atom_type_scat_Cromer_Mann_b3
_atom_type_scat_Cromer_Mann_a4
_atom_type_scat_Cromer_Mann_b4
_atom_type_scat_Cromer_Mann_c
_atom_type_scat_source
C 0.0033 0.0016 2.3100 20.8439 1.0200 10.2075 1.5886 0.5687 0.8650 51.6512 0.2156 'International Tables Vol C 4.2.6.8 and 6.1.1.4'
H 0.0000 0.0000 0.4930 10.5109 0.3229 26.1257 0.1402 3.1424 0.0408 57.7998 0.0030 'International Tables Vol C 4.2.6.8 and 6.1.1.4'
B 0.0013 0.0007 2.0545 23.2185 1.3326 1.0210 1.0979 60.3498 0.7068 0.1403 -0.1932 'International Tables Vol C 4.2.6.8 and 6.1.1.4'
N 0.0061 0.0033 12.2126 0.0057 3.1322 9.8933 2.0125 28.9975 1.1663 0.5826 -11.5290 'International Tables Vol C 4.2.6.8 and 6.1.1.4'
P 0.1023 0.0942 6.4345 1.9067 4.1791 27.1570 1.7800 0.5260 1.4908 68.1645 1.1149 'International Tables Vol C 4.2.6.8 and 6.1.1.4'
Ru -1.2594 0.8363 19.2674 0.8085 12.9182 8.4347 4.8634 24.7997 1.5676 94.2928 5.3787 'International Tables Vol C 4.2.6.8 and 6.1.1.4'

loop_
_geom_angle_atom_site_label_1
_geom_angle_atom_site_label_2
_geom_angle_atom_site_label_3
_geom_angle
_geom_angle_publ_flag
P2 Ru1 P7 83.34(3) yes
P2 Ru1 C10 97.54(10) yes
P7 Ru1 C10 143.59(10) yes
P2 Ru1 C11 120.39(10) yes
P7 Ru1 C11 155.53(10) yes
C10 Ru1 C11 36.48(13) yes
P2 Ru1 C12 156.67(10) yes
P7 Ru1 C12 119.02(10) yes
C10 Ru1 C12 60.85(14) yes
C11 Ru1 C12 36.71(13) yes
P2 Ru1 C13 142.54(12) yes
P7 Ru1 C13 97.61(10) yes
C10 Ru1 C13 60.26(14) yes
C11 Ru1 C13 60.39(14) yes
C12 Ru1 C13 35.96(15) yes
P2 Ru1 C14 108.29(11) yes
P7 Ru1 C14 108.71(10) yes
C10 Ru1 C14 36.38(14) yes
C11 Ru1 C14 60.65(13) yes
C12 Ru1 C14 60.37(14) yes
P2 Ru1 B15 87.65(9) yes
P7 Ru1 B15 90.54(9) yes
C10 Ru1 B15 125.86(14) yes
C11 Ru1 B15 95.93(13) yes
C12 Ru1 B15 98.00(13) yes
C13 Ru1 C14 35.89(14) yes
C13 Ru1 B15 129.66(15) yes
C14 Ru1 B15 155.95(13) yes
Ru1 P2 C3 120.50(12) yes
Ru1 P2 C4 114.59(12) yes
C3 P2 C4 101.99(17) yes
Ru1 P2 C5 110.26(11) yes
C3 P2 C5 104.41(18) yes
C4 P2 C5 103.28(16) yes
P2 C3 H31 108.8 no
P2 C3 H32 107.9 no
H31 C3 H32 112.5 no
P2 C3 H33 107.5 no
H31 C3 H33 111.4 no
H32 C3 H33 108.5 no
P2 C4 H42 107.4 no
P2 C4 H43 106.5 no
H42 C4 H43 110.5 no
P2 C4 H41 111.5 no
H42 C4 H41 110.0 no
H43 C4 H41 110.8 no
P2 C5 C6 108.8(2) yes
P2 C5 H51 106.9 no
C6 C5 H51 105.6 no
P2 C5 H52 110.8 no
C6 C5 H52 110.9 no
H51 C5 H52 113.6 no
C5 C6 P7 109.7(2) yes
C5 C6 H61 110.9 no
P7 C6 H61 109.0 no
C5 C6 H62 107.1 no
P7 C6 H62 109.4 no
H61 C6 H62 110.7 no
C6 P7 Ru1 111.30(11) yes
C6 P7 C8 103.11(16) yes
Ru1 P7 C8 119.71(11) yes
C6 P7 C9 102.53(17) yes
Ru1 P7 C9 115.81(11) yes
C8 P7 C9 102.30(16) yes
P7 C8 H81 113.3 no
P7 C8 H82 109.1 no
H81 C8 H82 107.3 no
P7 C8 H83 110.1 no
H81 C8 H83 109.3 no
H82 C8 H83 107.6 no
P7 C9 H93 106.1 no
P7 C9 H91 108.3 no
H93 C9 H91 114.8 no
P7 C9 H92 110.4 no
H93 C9 H92 109.6 no
H91 C9 H92 107.7 no
Ru1 C10 C11 71.67(18) yes
Ru1 C10 C14 73.21(19) yes
C11 C10 C14 108.3(3) yes
Ru1 C10 H101 124.9 no
C11 C10 H101 123.5 no
C14 C10 H101 128.0 no
Ru1 C11 C10 71.85(18) yes
Ru1 C11 C12 71.96(18) yes
C10 C11 C12 107.7(3) yes
Ru1 C11 H111 123.9 no
C10 C11 H111 126.0 no
C12 C11 H111 126.3 no
Ru1 C12 C11 71.33(18) yes
Ru1 C12 C13 72.1(2) yes
C11 C12 C13 107.4(3) yes
Ru1 C12 H121 120.5 no
C11 C12 H121 124.9 no
C13 C12 H121 127.6 no
Ru1 C13 C12 71.9(2) yes
Ru1 C13 C14 73.1(2) yes
C12 C13 C14 109.6(3) yes
Ru1 C13 H131 129.3 no
C12 C13 H131 125.7 no
C14 C13 H131 123.9 no
Ru1 C14 C10 70.41(18) yes
Ru1 C14 C13 70.99(19) yes
C10 C14 C13 106.9(3) yes
Ru1 C14 H141 113.9 no
C10 C14 H141 125.0 no
C13 C14 H141 126.9 no
Ru1 B15 N16 175.9(2) yes
B15 N16 C17 124.0(2) yes
B15 N16 C18 122.3(3) yes
C17 N16 C18 113.6(2) yes
N16 C17 H171 114.8 no
N16 C17 H172 111.3 no
H171 C17 H172 111.6 no
N16 C17 H173 109.2 no
H171 C17 H173 105.8 no
H172 C17 H173 103.4 no
N16 C18 H181 110.3 no
N16 C18 H183 111.0 no
H181 C18 H183 112.2 no
N16 C18 H182 109.1 no
H181 C18 H182 106.2 no
H183 C18 H182 107.8 no
C20 C19 C24 118.9(3) yes
C20 C19 H191 120.5 no
C24 C19 H191 120.6 no
C19 C20 C21 120.7(3) yes
C19 C20 H201 117.8 no
C21 C20 H201 121.5 no
C20 C21 C22 122.1(3) yes
C20 C21 H211 121.0 no
C22 C21 H211 116.9 no
C21 C22 C23 115.2(3) yes
C21 C22 B22 120.3(3) yes
C23 C22 B22 124.4(3) yes
C22 C23 C24 122.7(3) yes
C22 C23 H231 118.8 no
C24 C23 H231 118.5 no
C23 C24 C19 120.3(3) yes
C23 C24 H241 120.8 no
C19 C24 H241 118.9 no
C26 C25 C30 118.9(3) yes
C26 C25 H251 120.5 no
C30 C25 H251 120.5 no
C25 C26 C27 120.1(3) yes
C25 C26 H261 120.3 no
C27 C26 H261 119.4 no
C26 C27 C28 123.0(3) yes
C26 C27 H271 116.2 no
C28 C27 H271 120.9 no
C27 C28 C29 114.7(3) yes
C27 C28 B22 119.8(3) yes
C29 C28 B22 125.4(2) yes
C28 C29 C30 122.7(3) yes
C28 C29 H291 119.7 no
C30 C29 H291 117.5 no
C29 C30 C25 120.5(3) yes
C29 C30 H301 120.8 no
C25 C30 H301 118.7 no
C32 C31 C36 114.6(3) yes
C32 C31 B22 119.9(2) yes
C36 C31 B22 125.4(3) yes
C31 C32 C33 123.1(3) yes
C31 C32 H321 118.6 no
C33 C32 H321 118.3 no
C32 C33 C34 120.1(3) yes
C32 C33 H331 119.0 no
C34 C33 H331 120.9 no
C33 C34 C35 119.1(3) yes
C33 C34 H341 120.2 no
C35 C34 H341 120.7 no
C34 C35 C36 120.2(3) yes
C34 C35 H351 118.7 no
C36 C35 H351 121.1 no
C31 C36 C35 122.9(3) yes
C31 C36 H361 116.7 no
C35 C36 H361 120.4 no
C38 C37 C42 123.1(3) yes
C38 C37 H371 118.5 no
C42 C37 H371 118.4 no
C37 C38 C39 115.1(3) yes
C37 C38 B22 120.1(3) yes
C39 C38 B22 124.7(3) yes
C38 C39 C40 122.5(3) yes
C38 C39 H391 116.8 no
C40 C39 H391 120.7 no
C39 C40 C41 120.4(3) yes
C39 C40 H401 118.5 no
C41 C40 H401 121.1 no
C40 C41 C42 119.2(3) yes
C40 C41 H411 119.6 no
C42 C41 H411 121.1 no
C37 C42 C41 119.7(3) yes
C37 C42 H421 120.4 no
C41 C42 H421 119.9 no
C22 B22 C28 110.1(2) yes
C22 B22 C38 113.9(2) yes
C28 B22 C38 105.0(2) yes
C22 B22 C31 104.3(2) yes
C28 B22 C31 112.2(2) yes
C38 B22 C31 111.6(2) yes

loop_
_geom_bond_atom_site_label_1
_geom_bond_atom_site_label_2
_geom_bond_distance
_geom_bond_publ_flag
Ru1 P2 2.2563(8) yes
Ru1 P7 2.2728(7) yes
Ru1 C10 2.255(3) yes
Ru1 C11 2.252(3) yes
Ru1 C12 2.260(3) yes
Ru1 C13 2.264(3) yes
Ru1 C14 2.291(3) yes
Ru1 B15 1.901(3) yes
P2 C3 1.820(3) yes
P2 C4 1.816(3) yes
P2 C5 1.831(3) yes
C3 H31 0.972 no
C3 H32 0.954 no
C3 H33 0.943 no
C4 H42 0.982 no
C4 H43 0.978 no
C4 H41 0.969 no
C5 C6 1.522(5) yes
C5 H51 0.974 no
C5 H52 0.971 no
C6 P7 1.841(3) yes
C6 H61 0.984 no
C6 H62 0.993 no
P7 C8 1.818(3) yes
P7 C9 1.820(3) yes
C8 H81 0.953 no
C8 H82 0.932 no
C8 H83 0.981 no
C9 H93 0.925 no
C9 H91 0.932 no
C9 H92 0.942 no
C10 C11 1.410(5) yes
C10 C14 1.419(5) yes
C10 H101 0.980 no
C11 C12 1.421(5) yes
C11 H111 0.979 no
C12 C13 1.397(6) yes
C12 H121 1.003 no
C13 C14 1.404(6) yes
C13 H131 0.997 no
C14 H141 1.003 no
B15 N16 1.360(4) yes
N16 C17 1.465(4) yes
N16 C18 1.466(4) yes
C17 H171 0.905 no
C17 H172 0.938 no
C17 H173 0.918 no
C18 H181 0.961 no
C18 H183 0.945 no
C18 H182 0.994 no
C19 C20 1.377(5) yes
C19 C24 1.370(5) yes
C19 H191 0.955 no
C20 C21 1.392(5) yes
C20 H201 0.946 no
C21 C22 1.405(4) yes
C21 H211 0.972 no
C22 C23 1.396(4) yes
C22 B22 1.657(4) yes
C23 C24 1.396(4) yes
C23 H231 0.976 no
C24 H241 0.959 no
C25 C26 1.383(5) yes
C25 C30 1.382(5) yes
C25 H251 0.970 no
C26 C27 1.387(4) yes
C26 H261 0.957 no
C27 C28 1.415(4) yes
C27 H271 0.939 no
C28 C29 1.400(4) yes
C28 B22 1.644(4) yes
C29 C30 1.392(4) yes
C29 H291 0.956 no
C30 H301 0.945 no
C31 C32 1.405(4) yes
C31 C36 1.405(4) yes
C31 B22 1.641(4) yes
C32 C33 1.380(4) yes
C32 H321 0.919 no
C33 C34 1.383(4) yes
C33 H331 0.935 no
C34 C35 1.378(4) yes
C34 H341 0.978 no
C35 C36 1.384(4) yes
C35 H351 0.965 no
C36 H361 0.944 no
C37 C38 1.401(4) yes
C37 C42 1.391(4) yes
C37 H371 0.974 no
C38 C39 1.395(4) yes
C38 B22 1.642(4) yes
C39 C40 1.400(5) yes
C39 H391 0.950 no
C40 C41 1.368(5) yes
C40 H401 0.947 no
C41 C42 1.386(5) yes
C41 H411 0.935 no
C42 H421 0.953 no
